data_4337001
loop_
_publ_author_name
'David D. Schnaars'
'Richard E. Wilson'

_publ_contact_author_address
;CSE/200 
Argonne National Laboratory
9600 S. Cass Avenue
Argonne, IL 60439
;
_publ_contact_author_email rewilson@anl.gov
_publ_contact_author_name 'Richard E. Wilson'
_publ_contact_author_phone 630-252-1288
_publ_section_title
;
 Structural and Vibrational Properties of U(VI)O2Cl42- and Pu(VI)O2Cl42-
 Complexes
;
_journal_name_full 'Inorganic Chemistry'
_journal_page_first 14138
_journal_page_last 14147
_journal_paper_doi 10.1021/ic401991n
_journal_volume 52
_journal_year 2013
_chemical_formula_sum 'Cl4 Cs2 O2 Pu'
_chemical_formula_weight 681.62
_chemical_name_systematic
; 
 ? 
;
_space_group_IT_number 12
_symmetry_cell_setting monoclinic
_symmetry_space_group_name_Hall '-C 2y'
_symmetry_space_group_name_H-M 'C 1 2/m 1'
_atom_sites_solution_hydrogens none
_atom_sites_solution_primary direct
_atom_sites_solution_secondary difmap
_audit_creation_method SHELXL-97
_cell_angle_alpha 90.00
_cell_angle_beta 97.856(2)
_cell_angle_gamma 90.00
_cell_formula_units_Z 2
_cell_length_a 11.785(2)
_cell_length_b 7.6934(13)
_cell_length_c 5.7285(10)
_cell_measurement_reflns_used 636
_cell_measurement_temperature 100(2)
_cell_measurement_theta_max 27.51
_cell_measurement_theta_min 3.17
_cell_volume 514.51(15)
_computing_structure_refinement 'SHELXL-97 (Sheldrick, 2008)'
_computing_structure_solution 'SHELXS-97 (Sheldrick, 2008)'
_diffrn_ambient_temperature 100(2)
_diffrn_measured_fraction_theta_full 0.998
_diffrn_measured_fraction_theta_max 0.998
_diffrn_measurement_device_type 'BRUKER APEX II'
_diffrn_measurement_method '0.5 deg w/ exposures'
_diffrn_radiation_monochromator graphite
_diffrn_radiation_source 'fine-focus sealed tube'
_diffrn_radiation_type MoK\a
_diffrn_radiation_wavelength 0.71073
_diffrn_reflns_av_R_equivalents 0.0273
_diffrn_reflns_av_sigmaI/netI 0.0192
_diffrn_reflns_limit_h_max 15
_diffrn_reflns_limit_h_min -15
_diffrn_reflns_limit_k_max 9
_diffrn_reflns_limit_k_min -9
_diffrn_reflns_limit_l_max 7
_diffrn_reflns_limit_l_min -7
_diffrn_reflns_number 3133
_diffrn_reflns_theta_full 27.51
_diffrn_reflns_theta_max 27.51
_diffrn_reflns_theta_min 3.17
_exptl_absorpt_coefficient_mu 14.358
_exptl_absorpt_correction_T_max 0.3222
_exptl_absorpt_correction_T_min 0.0710
_exptl_absorpt_correction_type multi-scan
_exptl_absorpt_process_details SADABS
_exptl_crystal_colour Orange
_exptl_crystal_density_diffrn 4.400
_exptl_crystal_description Prismatic
_exptl_crystal_F_000 576
_exptl_crystal_size_max 0.39
_exptl_crystal_size_mid 0.17
_exptl_crystal_size_min 0.10
_refine_diff_density_max 0.753
_refine_diff_density_min -2.312
_refine_diff_density_rms 0.294
_refine_ls_extinction_method none
_refine_ls_goodness_of_fit_ref 1.323
_refine_ls_hydrogen_treatment none
_refine_ls_matrix_type full
_refine_ls_number_parameters 26
_refine_ls_number_reflns 636
_refine_ls_number_restraints 0
_refine_ls_restrained_S_all 1.323
_refine_ls_R_factor_all 0.0191
_refine_ls_R_factor_gt 0.0189
_refine_ls_shift/su_max 0.000
_refine_ls_shift/su_mean 0.000
_refine_ls_structure_factor_coef Fsqd
_refine_ls_weighting_details 'calc w=1/[\s^2^(Fo^2^)+(0.0201P)^2^+2.5201P] where P=(Fo^2^+2Fc^2^)/3'
_refine_ls_weighting_scheme calc
_refine_ls_wR_factor_gt 0.0488
_refine_ls_wR_factor_ref 0.0490
_reflns_number_gt 629
_reflns_number_total 636
_reflns_threshold_expression >2sigma(I)
_cod_data_source_file ic401991n_si_002_5.cif
_cod_data_source_block Pu_Cs
_cod_original_cell_volume 514.52(15)
_cod_database_code 4337001

loop_
_symmetry_equiv_pos_as_xyz
'x, y, z'
'-x, y, -z'
'x+1/2, y+1/2, z'
'-x+1/2, y+1/2, -z'
'-x, -y, -z'
'x, -y, z'
'-x+1/2, -y+1/2, -z'
'x+1/2, -y+1/2, z'

loop_
_atom_site_label
_atom_site_type_symbol
_atom_site_fract_x
_atom_site_fract_y
_atom_site_fract_z
_atom_site_U_iso_or_equiv
_atom_site_adp_type
_atom_site_occupancy
_atom_site_symmetry_multiplicity
_atom_site_calc_flag
_atom_site_refinement_flags
Pu1 Pu 0.5000 0.0000 0.0000 0.00818(11) Uani 1 4 d S
Cs1 Cs 0.34071(3) 0.5000 0.69251(7) 0.01250(12) Uani 1 2 d S
Cl1 Cl 0.39617(8) 0.25022(12) 0.21253(16) 0.0134(2) Uani 1 1 d .
O1 O 0.3844(3) 0.0000 -0.2271(7) 0.0130(8) Uani 1 2 d S

loop_
_atom_site_aniso_label
_atom_site_aniso_U_11
_atom_site_aniso_U_22
_atom_site_aniso_U_33
_atom_site_aniso_U_23
_atom_site_aniso_U_13
_atom_site_aniso_U_12
Pu1 0.00822(16) 0.00839(16) 0.00785(17) 0.000 0.00086(11) 0.000
Cs1 0.0120(2) 0.0140(2) 0.01183(19) 0.000 0.00269(14) 0.000
Cl1 0.0144(4) 0.0126(4) 0.0141(4) -0.0018(3) 0.0046(3) 0.0003(3)
O1 0.0120(18) 0.0171(19) 0.0086(18) 0.000 -0.0030(14) 0.000

loop_
_atom_type_symbol
_atom_type_description
_atom_type_scat_dispersion_real
_atom_type_scat_dispersion_imag
_atom_type_scat_source
O O 0.0106 0.0060 'International Tables Vol C Tables 4.2.6.8 and 6.1.1.4'
Cl Cl 0.1484 0.1585 'International Tables Vol C Tables 4.2.6.8 and 6.1.1.4'
Cs Cs -0.3680 2.1192 'International Tables Vol C Tables 4.2.6.8 and 6.1.1.4'
Pu Pu -9.4100 4.3056 'International Tables Vol C Tables 4.2.6.8 and 6.1.1.4'

loop_
_geom_angle_atom_site_label_1
_geom_angle_atom_site_label_2
_geom_angle_atom_site_label_3
_geom_angle
_geom_angle_site_symmetry_1
_geom_angle_site_symmetry_3
O1 Pu1 O1 180.0 5_655 .
O1 Pu1 Cl1 91.13(9) 5_655 .
O1 Pu1 Cl1 88.87(9) . .
O1 Pu1 Cl1 88.87(9) 5_655 5_655
O1 Pu1 Cl1 91.13(9) . 5_655
Cl1 Pu1 Cl1 180.0 . 5_655
O1 Pu1 Cl1 88.87(9) 5_655 2_655
O1 Pu1 Cl1 91.13(9) . 2_655
Cl1 Pu1 Cl1 87.42(4) . 2_655
Cl1 Pu1 Cl1 92.58(4) 5_655 2_655
O1 Pu1 Cl1 91.13(9) 5_655 6
O1 Pu1 Cl1 88.87(9) . 6
Cl1 Pu1 Cl1 92.58(4) . 6
Cl1 Pu1 Cl1 87.42(4) 5_655 6
Cl1 Pu1 Cl1 180.00(3) 2_655 6

loop_
_geom_bond_atom_site_label_1
_geom_bond_atom_site_label_2
_geom_bond_distance
_geom_bond_site_symmetry_2
Pu1 O1 1.750(4) 5_655
Pu1 O1 1.750(4) .
Pu1 Cl1 2.6632(9) .
Pu1 Cl1 2.6632(9) 5_655
Pu1 Cl1 2.6632(9) 2_655
Pu1 Cl1 2.6632(9) 6
